data_1546778
loop_
_publ_author_name
'Pakhomova, Anna'
'Bykova, Elena'
'Bykov, Maxim'
'Glazyrin, Konstantin'
'Gasharova, Biliana'
'Liermann, Hanns-Peter'
'Mezouar, Mohamed'
'Gorelova, Liudmila'
'Krivovichev, Sergey'
'Dubrovinsky, Leonid'

_publ_section_title
;
 A closer look into close packing: pentacoordinated silicon in a
 high-pressure polymorph of danburite
;
_journal_issue 5
_journal_name_full IUCrJ
_journal_page_first
;
;
_journal_paper_doi 10.1107/S2052252517010612
_journal_volume 4
_journal_year 2017
_chemical_formula_moiety 'B2 Ca1 O8 Si2'
_chemical_formula_sum 'B4 Ca2 O16 Si4'
_chemical_formula_weight 491.76
_chemical_name_common danburite
_chemical_name_systematic danburite
_space_group_crystal_system monoclinic
_space_group_IT_number 14
_space_group_name_Hall '-P 2ybc'
_space_group_name_H-M_alt 'P 1 21/c 1'
_symmetry_space_group_name_Hall '-P 2ybc'
_symmetry_space_group_name_H-M 'P 1 21/c 1'
_audit_creation_method SHELXL-2014/7
_cell_angle_alpha 90
_cell_angle_beta 89.75(3)
_cell_angle_gamma 90
_cell_formula_units_Z 2
_cell_length_a 7.9989(17)
_cell_length_b 7.8697(14)
_cell_length_c 6.249(3)
_cell_measurement_pressure 32300000
_cell_measurement_reflns_used 326
_cell_measurement_temperature 293(2)
_cell_measurement_theta_max 10.4260
_cell_measurement_theta_min 1.6950
_cell_volume 393.4(2)
_computing_cell_refinement
;
CrysAlisPro, Agilent Technologies,
Version 1.171.36.28 (release 01-02-2013 CrysAlis171 .NET)
(compiled Feb  1 2013,16:14:44)
;
_computing_data_collection
;
CrysAlisPro, Agilent Technologies,
Version 1.171.36.28 (release 01-02-2013 CrysAlis171 .NET)
(compiled Feb  1 2013,16:14:44)
;
_computing_data_reduction
;
CrysAlisPro, Agilent Technologies,
Version 1.171.36.28 (release 01-02-2013 CrysAlis171 .NET)
(compiled Feb  1 2013,16:14:44)
;
_computing_structure_refinement 'SHELXL-2014/7 (Sheldrick, 2014)'
_computing_structure_solution 'SHELXL-2014/7 (Sheldrick, 2014)'
_diffrn_ambient_pressure 32300000
_diffrn_ambient_temperature 293(2)
_diffrn_measured_fraction_theta_full 0.663
_diffrn_measured_fraction_theta_max 0.657
_diffrn_measurement_device_type 'esperanto-CrysAlisPro-abstract goniometer imported esperanto images'
_diffrn_measurement_method '\w scans'
_diffrn_radiation_type synchrotron
_diffrn_radiation_wavelength 0.29024
_diffrn_reflns_av_R_equivalents 0.0536
_diffrn_reflns_av_unetI/netI 0.0587
_diffrn_reflns_Laue_measured_fraction_full 0.663
_diffrn_reflns_Laue_measured_fraction_max 0.657
_diffrn_reflns_limit_h_max 9
_diffrn_reflns_limit_h_min -9
_diffrn_reflns_limit_k_max 9
_diffrn_reflns_limit_k_min -9
_diffrn_reflns_limit_l_max 6
_diffrn_reflns_limit_l_min -6
_diffrn_reflns_number 940
_diffrn_reflns_point_group_measured_fraction_full 0.663
_diffrn_reflns_point_group_measured_fraction_max 0.657
_diffrn_reflns_theta_full 10.040
_diffrn_reflns_theta_max 10.458
_diffrn_reflns_theta_min 1.701
_diffrn_source synchrotron
_diffrn_source_type 'PETRA III, Beamline P02.2'
_exptl_absorpt_coefficient_mu 0.221
_exptl_crystal_colour colorless
_exptl_crystal_density_diffrn 4.152
_exptl_crystal_description 'plate crystal'
_exptl_crystal_F_000 488
_exptl_crystal_size_max 0.020
_exptl_crystal_size_mid 0.015
_exptl_crystal_size_min 0.010
_refine_diff_density_max 1.185
_refine_diff_density_min -0.983
_refine_diff_density_rms 0.296
_refine_ls_extinction_method none
_refine_ls_goodness_of_fit_ref 1.175
_refine_ls_hydrogen_treatment undef
_refine_ls_matrix_type full
_refine_ls_number_parameters 68
_refine_ls_number_reflns 524
_refine_ls_number_restraints 0
_refine_ls_restrained_S_all 1.175
_refine_ls_R_factor_all 0.1252
_refine_ls_R_factor_gt 0.0979
_refine_ls_shift/su_max 0.000
_refine_ls_shift/su_mean 0.000
_refine_ls_structure_factor_coef Fsqd
_refine_ls_weighting_details 'w=1/[\s^2^(Fo^2^)+(0.1924P)^2^+3.6413P] where P=(Fo^2^+2Fc^2^)/3'
_refine_ls_weighting_scheme calc
_refine_ls_wR_factor_gt 0.2941
_refine_ls_wR_factor_ref 0.3095
_reflns_Friedel_coverage 0.000
_reflns_number_gt 408
_reflns_number_total 524
_reflns_threshold_expression 'I > 2\s(I)'
_cod_data_source_file lt5006.cif
_cod_data_source_block danburite-IV_32.3GPa
_cod_database_code 1546778
_shelx_shelxl_version_number 2014/7
_shelx_space_group_comment
;
The symmetry employed for this shelxl refinement is uniquely defined
by the following loop, which should always be used as a source of
symmetry information in preference to the above space-group names.
They are only intended as comments.
;

loop_
_space_group_symop_operation_xyz
'x, y, z'
'-x, y+1/2, -z+1/2'
'-x, -y, -z'
'x, -y-1/2, z-1/2'

loop_
_atom_site_label
_atom_site_type_symbol
_atom_site_fract_x
_atom_site_fract_y
_atom_site_fract_z
_atom_site_U_iso_or_equiv
_atom_site_adp_type
_atom_site_occupancy
_atom_site_site_symmetry_order
_atom_site_calc_flag
Ca1 Ca 0.7504(3) 0.1112(3) 0.7465(4) 0.0245(11) Uani 1 1 d
Si1 Si 0.0746(4) 0.2356(4) 0.0072(6) 0.0231(12) Uani 1 1 d
Si2 Si 0.4261(4) 0.2350(4) 0.0072(6) 0.0232(12) Uani 1 1 d
O1 O 0.5962(11) 0.1336(10) 0.0670(16) 0.0249(19) Uiso 1 1 d
O2 O -0.0958(11) 0.1343(10) 0.0663(16) 0.026(2) Uiso 1 1 d
O3 O 0.7492(12) 0.0931(10) 0.3777(17) 0.029(2) Uiso 1 1 d
O4 O 0.2490(11) 0.1500(10) 0.0633(16) 0.0246(18) Uiso 1 1 d
O5 O 0.4245(11) 0.3625(11) 0.2490(17) 0.027(2) Uiso 1 1 d
O6 O 0.0746(11) 0.1369(11) -0.2515(17) 0.0258(19) Uiso 1 1 d
O7 O 0.4417(10) 0.4091(10) -0.1258(16) 0.024(2) Uiso 1 1 d
O8 O 0.0587(10) 0.4087(10) -0.1263(16) 0.025(2) Uiso 1 1 d
B1 B 0.5951(16) 0.0457(17) 0.269(2) 0.026(3) Uiso 1 1 d
B2 B -0.0939(16) 0.0468(18) 0.272(3) 0.029(3) Uiso 1 1 d

loop_
_atom_site_aniso_label
_atom_site_aniso_U_11
_atom_site_aniso_U_22
_atom_site_aniso_U_33
_atom_site_aniso_U_23
_atom_site_aniso_U_13
_atom_site_aniso_U_12
Ca1 0.0351(16) 0.0111(15) 0.027(2) -0.0009(7) -0.0059(13) -0.0001(7)
Si1 0.036(2) 0.0104(18) 0.023(3) -0.0004(10) -0.0061(16) -0.0023(10)
Si2 0.036(2) 0.0072(17) 0.027(3) -0.0005(10) -0.0065(16) -0.0010(10)

loop_
_atom_type_symbol
_atom_type_description
_atom_type_scat_dispersion_real
_atom_type_scat_dispersion_imag
_atom_type_scat_source
B B -0.0005 0.0001 'International Tables Vol C Tables 4.2.6.8 and 6.1.1.4'
O O -0.0010 0.0008 'International Tables Vol C Tables 4.2.6.8 and 6.1.1.4'
Si Si 0.0083 0.0108 'International Tables Vol C Tables 4.2.6.8 and 6.1.1.4'
Ca Ca 0.0425 0.0513 'International Tables Vol C Tables 4.2.6.8 and 6.1.1.4'

loop_
_geom_angle_atom_site_label_1
_geom_angle_atom_site_label_2
_geom_angle_atom_site_label_3
_geom_angle
_geom_angle_site_symmetry_1
_geom_angle_site_symmetry_3
O3 Ca1 O8 69.0(3) . 2_645
O3 Ca1 O7 68.3(3) . 2_645
O8 Ca1 O7 82.0(3) 2_645 2_645
O3 Ca1 O1 148.1(3) . 1_556
O8 Ca1 O1 131.7(3) 2_645 1_556
O7 Ca1 O1 89.0(3) 2_645 1_556
O3 Ca1 O2 148.8(3) . 1_656
O8 Ca1 O2 89.0(3) 2_645 1_656
O7 Ca1 O2 132.2(3) 2_645 1_656
O1 Ca1 O2 63.0(3) 1_556 1_656
O3 Ca1 O4 116.5(3) . 3_656
O8 Ca1 O4 64.3(3) 2_645 3_656
O7 Ca1 O4 64.9(3) 2_645 3_656
O1 Ca1 O4 69.0(3) 1_556 3_656
O2 Ca1 O4 68.9(3) 1_656 3_656
O3 Ca1 O3 112.9(3) . 4_566
O8 Ca1 O3 138.9(3) 2_645 4_566
O7 Ca1 O3 138.3(3) 2_645 4_566
O1 Ca1 O3 69.2(3) 1_556 4_566
O2 Ca1 O3 69.3(3) 1_656 4_566
O4 Ca1 O3 130.5(4) 3_656 4_566
O3 Ca1 O6 91.0(3) . 1_656
O8 Ca1 O6 53.3(3) 2_645 1_656
O7 Ca1 O6 135.3(3) 2_645 1_656
O1 Ca1 O6 120.6(3) 1_556 1_656
O2 Ca1 O6 57.7(3) 1_656 1_656
O4 Ca1 O6 93.5(3) 3_656 1_656
O3 Ca1 O6 85.8(3) 4_566 1_656
O3 Ca1 O2 67.7(3) . 4_666
O8 Ca1 O2 94.5(3) 2_645 4_666
O7 Ca1 O2 133.9(4) 2_645 4_666
O1 Ca1 O2 123.7(3) 1_556 4_666
O2 Ca1 O2 93.4(3) 1_656 4_666
O4 Ca1 O2 151.7(3) 3_656 4_666
O3 Ca1 O2 54.5(3) 4_566 4_666
O6 Ca1 O2 58.2(3) 1_656 4_666
O3 Ca1 O1 67.4(3) . 4_566
O8 Ca1 O1 134.2(3) 2_645 4_566
O7 Ca1 O1 94.2(3) 2_645 4_566
O1 Ca1 O1 93.5(2) 1_556 4_566
O2 Ca1 O1 123.6(3) 1_656 4_566
O4 Ca1 O1 151.9(3) 3_656 4_566
O3 Ca1 O1 54.3(3) 4_566 4_566
O6 Ca1 O1 114.5(3) 1_656 4_566
O2 Ca1 O1 56.4(2) 4_666 4_566
O3 Ca1 O5 90.1(3) . 4_566
O8 Ca1 O5 135.1(3) 2_645 4_566
O7 Ca1 O5 53.1(3) 2_645 4_566
O1 Ca1 O5 58.0(3) 1_556 4_566
O2 Ca1 O5 120.8(3) 1_656 4_566
O4 Ca1 O5 94.0(3) 3_656 4_566
O3 Ca1 O5 85.4(3) 4_566 4_566
O6 Ca1 O5 171.0(3) 1_656 4_566
O2 Ca1 O5 114.2(3) 4_666 4_566
O1 Ca1 O5 57.9(3) 4_566 4_566
O3 Ca1 B2 96.5(4) . 4_666
O8 Ca1 B2 111.3(3) 2_645 4_666
O7 Ca1 B2 155.4(4) 2_645 4_666
O1 Ca1 B2 96.0(3) 1_556 4_666
O2 Ca1 B2 70.4(4) 1_656 4_666
O4 Ca1 B2 139.1(4) 3_656 4_666
O3 Ca1 B2 29.4(3) 4_566 4_666
O6 Ca1 B2 60.7(3) 1_656 4_666
O2 Ca1 B2 29.4(4) 4_666 4_666
O1 Ca1 B2 61.6(4) 4_566 4_666
O5 Ca1 B2 110.3(3) 4_566 4_666
O4 Si1 O8 123.1(5) . .
O4 Si1 O2 118.6(5) . .
O8 Si1 O2 117.9(5) . .
O4 Si1 O6 91.1(5) . .
O8 Si1 O6 84.2(5) . .
O2 Si1 O6 89.4(5) . .
O4 Si1 O6 92.8(5) . 4_566
O8 Si1 O6 87.9(5) . 4_566
O2 Si1 O6 94.9(5) . 4_566
O6 Si1 O6 172.0(4) . 4_566
O4 Si1 Si2 28.4(3) . .
O8 Si1 Si2 94.8(3) . .
O2 Si1 Si2 147.1(4) . .
O6 Si1 Si2 90.2(3) . .
O6 Si1 Si2 89.8(3) 4_566 .
O4 Si1 Ca1 133.8(4) . 1_454
O8 Si1 Ca1 85.9(4) . 1_454
O2 Si1 Ca1 44.5(4) . 1_454
O6 Si1 Ca1 53.8(3) . 1_454
O6 Si1 Ca1 126.3(3) 4_566 1_454
Si2 Si1 Ca1 143.79(15) . 1_454
O4 Si1 Ca1 139.6(4) . 4_465
O8 Si1 Ca1 81.8(3) . 4_465
O2 Si1 Ca1 53.4(3) . 4_465
O6 Si1 Ca1 125.3(3) . 4_465
O6 Si1 Ca1 53.8(3) 4_566 4_465
Si2 Si1 Ca1 143.46(15) . 4_465
Ca1 Si1 Ca1 72.56(10) 1_454 4_465
O4 Si1 Ca1 37.3(3) . 3_656
O8 Si1 Ca1 160.4(3) . 3_656
O2 Si1 Ca1 81.4(3) . 3_656
O6 Si1 Ca1 93.5(3) . 3_656
O6 Si1 Ca1 93.8(3) 4_566 3_656
Si2 Si1 Ca1 65.74(11) . 3_656
Ca1 Si1 Ca1 108.40(10) 1_454 3_656
Ca1 Si1 Ca1 114.71(11) 4_465 3_656
O4 Si1 Ca1 96.0(3) . 2_655
O8 Si1 Ca1 27.4(3) . 2_655
O2 Si1 Ca1 145.3(4) . 2_655
O6 Si1 Ca1 87.7(3) . 2_655
O6 Si1 Ca1 84.9(3) 4_566 2_655
Si2 Si1 Ca1 67.53(10) . 2_655
Ca1 Si1 Ca1 109.65(12) 1_454 2_655
Ca1 Si1 Ca1 101.89(9) 4_465 2_655
Ca1 Si1 Ca1 133.26(14) 3_656 2_655
O4 Si2 O7 122.4(5) . .
O4 Si2 O1 119.0(5) . .
O7 Si2 O1 118.4(4) . .
O4 Si2 O5 90.5(5) . 4_565
O7 Si2 O5 84.3(5) . 4_565
O1 Si2 O5 90.3(5) . 4_565
O4 Si2 O5 92.6(5) . .
O7 Si2 O5 87.7(5) . .
O1 Si2 O5 94.8(5) . .
O5 Si2 O5 171.8(4) 4_565 .
O4 Si2 Si1 28.2(3) . .
O7 Si2 Si1 94.3(3) . .
O1 Si2 Si1 147.2(3) . .
O5 Si2 Si1 89.4(3) 4_565 .
O5 Si2 Si1 89.8(3) . .
O4 Si2 Ca1 134.0(3) . 1_554
O7 Si2 Ca1 86.3(3) . 1_554
O1 Si2 Ca1 44.8(3) . 1_554
O5 Si2 Ca1 54.5(3) 4_565 1_554
O5 Si2 Ca1 126.4(3) . 1_554
Si1 Si2 Ca1 143.77(16) . 1_554
O4 Si2 Ca1 139.9(4) . 4_565
O7 Si2 Ca1 81.9(4) . 4_565
O1 Si2 Ca1 53.3(3) . 4_565
O5 Si2 Ca1 125.9(3) 4_565 4_565
O5 Si2 Ca1 53.9(3) . 4_565
Si1 Si2 Ca1 143.46(15) . 4_565
Ca1 Si2 Ca1 72.55(10) 1_554 4_565
O4 Si2 Ca1 37.7(3) . 3_656
O7 Si2 Ca1 160.1(3) . 3_656
O1 Si2 Ca1 81.4(3) . 3_656
O5 Si2 Ca1 93.4(3) 4_565 3_656
O5 Si2 Ca1 93.7(3) . 3_656
Si1 Si2 Ca1 65.91(10) . 3_656
Ca1 Si2 Ca1 108.47(10) 1_554 3_656
Ca1 Si2 Ca1 114.78(12) 4_565 3_656
B1 O1 Si2 115.9(7) . .
B1 O1 Ca1 135.3(7) . 1_554
Si2 O1 Ca1 106.1(5) . 1_554
B1 O1 Ca1 89.7(7) . 4_565
Si2 O1 Ca1 96.8(4) . 4_565
Ca1 O1 Ca1 100.2(3) 1_554 4_565
B2 O2 Si1 114.9(9) . .
B2 O2 Ca1 135.9(8) . 1_454
Si1 O2 Ca1 106.6(5) . 1_454
B2 O2 Ca1 89.4(7) . 4_465
Si1 O2 Ca1 96.6(4) . 4_465
Ca1 O2 Ca1 100.3(3) 1_454 4_465
B1 O3 B2 116.8(11) . 1_655
B1 O3 Ca1 119.2(8) . .
B2 O3 Ca1 117.4(9) 1_655 .
B1 O3 Ca1 95.1(7) . 4_565
B2 O3 Ca1 94.7(7) 1_655 4_565
Ca1 O3 Ca1 105.9(3) . 4_565
Si1 O4 Si2 123.4(6) . .
Si1 O4 Ca1 118.7(4) . 3_656
Si2 O4 Ca1 117.8(5) . 3_656
B1 O5 Si2 119.7(9) 2_655 4_566
B1 O5 Si2 119.0(9) 2_655 .
Si2 O5 Si2 121.0(5) 4_566 .
B1 O5 Ca1 91.7(6) 2_655 4_565
Si2 O5 Ca1 91.6(4) 4_566 4_565
Si2 O5 Ca1 92.0(3) . 4_565
B2 O6 Si1 120.4(9) 3 .
B2 O6 Si1 118.5(9) 3 4_565
Si1 O6 Si1 120.7(5) . 4_565
B2 O6 Ca1 91.6(7) 3 1_454
Si1 O6 Ca1 92.4(3) . 1_454
Si1 O6 Ca1 92.0(4) 4_565 1_454
B1 O7 Si2 120.9(8) 4_565 .
B1 O7 Ca1 104.2(7) 4_565 2_655
Si2 O7 Ca1 134.2(4) . 2_655
B2 O8 Si1 120.8(8) 4_565 .
B2 O8 Ca1 104.4(7) 4_565 2_655
Si1 O8 Ca1 134.1(5) . 2_655
O7 B1 O1 106.6(11) 4_566 .
O7 B1 O5 100.9(9) 4_566 2_645
O1 B1 O5 114.2(12) . 2_645
O7 B1 O3 116.4(12) 4_566 .
O1 B1 O3 106.5(10) . .
O5 B1 O3 112.4(11) 2_645 .
O7 B1 Ca1 98.8(7) 4_566 4_565
O1 B1 Ca1 61.4(6) . 4_565
O5 B1 Ca1 160.2(8) 2_645 4_565
O3 B1 Ca1 55.7(6) . 4_565
O7 B1 Ca1 48.5(6) 4_566 3_656
O1 B1 Ca1 99.8(8) . 3_656
O5 B1 Ca1 59.7(6) 2_645 3_656
O3 B1 Ca1 153.1(9) . 3_656
Ca1 B1 Ca1 138.5(5) 4_565 3_656
O7 B1 Ca1 82.5(8) 4_566 .
O1 B1 Ca1 136.2(8) . .
O5 B1 Ca1 105.5(9) 2_645 .
O3 B1 Ca1 37.9(6) . .
Ca1 B1 Ca1 75.0(3) 4_565 .
Ca1 B1 Ca1 116.2(4) 3_656 .
O8 B2 O2 106.9(10) 4_566 .
O8 B2 O6 101.1(11) 4_566 3
O2 B2 O6 113.2(12) . 3
O8 B2 O3 118.1(12) 4_566 1_455
O2 B2 O3 105.6(11) . 1_455
O6 B2 O3 112.1(10) 3 1_455
O8 B2 Ca1 99.3(8) 4_566 4_465
O2 B2 Ca1 61.2(6) . 4_465
O6 B2 Ca1 159.6(10) 3 4_465
O3 B2 Ca1 55.9(6) 1_455 4_465
O8 B2 Ca1 48.4(5) 4_566 3_656
O2 B2 Ca1 100.1(7) . 3_656
O6 B2 Ca1 59.5(6) 3 3_656
O3 B2 Ca1 154.0(10) 1_455 3_656
Ca1 B2 Ca1 138.9(5) 4_465 3_656
O8 B2 Ca1 83.0(8) 4_566 1_455
O2 B2 Ca1 136.4(8) . 1_455
O6 B2 Ca1 105.8(8) 3 1_455
O3 B2 Ca1 39.1(6) 1_455 1_455
Ca1 B2 Ca1 75.4(3) 4_465 1_455
Ca1 B2 Ca1 116.3(5) 3_656 1_455

loop_
_geom_bond_atom_site_label_1
_geom_bond_atom_site_label_2
_geom_bond_distance
_geom_bond_site_symmetry_2
Ca1 O3 2.309(11) .
Ca1 O8 2.329(8) 2_645
Ca1 O7 2.339(9) 2_645
Ca1 O1 2.354(9) 1_556
Ca1 O2 2.358(11) 1_656
Ca1 O4 2.375(9) 3_656
Ca1 O3 2.468(9) 4_566
Ca1 O6 2.601(9) 1_656
Ca1 O2 2.604(8) 4_666
Ca1 O1 2.613(9) 4_566
Ca1 O5 2.615(9) 4_566
Ca1 B2 2.971(14) 4_666
Si1 O4 1.590(10) .
Si1 O8 1.603(9) .
Si1 O2 1.621(8) .
Si1 O6 1.794(11) .
Si1 O6 1.811(11) 4_566
Si1 Si2 2.811(5) .
Si1 Ca1 3.221(5) 1_454
Si1 Ca1 3.222(4) 4_465
Si1 Ca1 3.435(4) 3_656
Si1 Ca1 3.631(4) 2_655
Si2 O4 1.603(9) .
Si2 O7 1.607(9) .
Si2 O1 1.623(9) .
Si2 O5 1.787(11) 4_565
Si2 O5 1.813(11) .
Si2 Ca1 3.209(4) 1_554
Si2 Ca1 3.235(4) 4_565
Si2 Ca1 3.430(4) 3_656
O1 B1 1.438(17) .
O1 Ca1 2.354(9) 1_554
O1 Ca1 2.613(9) 4_565
O2 B2 1.457(18) .
O2 Ca1 2.358(11) 1_454
O2 Ca1 2.604(8) 4_465
O3 B1 1.459(18) .
O3 B2 1.463(15) 1_655
O3 Ca1 2.468(9) 4_565
O4 Ca1 2.375(9) 3_656
O5 B1 1.454(15) 2_655
O5 Si2 1.787(11) 4_566
O5 Ca1 2.615(9) 4_565
O6 B2 1.459(16) 3
O6 Si1 1.811(11) 4_565
O6 Ca1 2.601(9) 1_454
O7 B1 1.435(14) 4_565
O7 Ca1 2.339(9) 2_655
O8 B2 1.423(18) 4_565
O8 Ca1 2.329(8) 2_655
B1 O7 1.435(14) 4_566
B1 O5 1.454(15) 2_645
B1 Ca1 2.976(14) 4_565
B1 Ca1 3.029(13) 3_656
B2 O8 1.423(18) 4_566
B2 O6 1.459(16) 3
B2 O3 1.463(15) 1_455
B2 Ca1 2.971(14) 4_465
B2 Ca1 3.017(14) 3_656
B2 Ca1 3.253(15) 1_455
